data_7135362
loop_
_publ_author_name
'Liu, Zelong'
'Zhao, Huijian'
'Xu, Longyun'
'Jia, Ning'
'Ye, Ning'
'Hu, Zhanggui'
'Li, Conggang'

_publ_section_title
;
 Two scandium borate UV NLO crystals designed through chemical element
 substitution.
;
_journal_issue 15
_journal_name_full 'Chemical communications (Cambridge, England)'
_journal_page_first 4610
_journal_page_last 4614
_journal_paper_doi 10.1039/d6cc00244g
_journal_volume 62
_journal_year 2026
_chemical_formula_moiety 'B15 Na2.891 O30 Rb4.109 Sc2.011 Sr0.989'
_chemical_formula_sum 'B15 Na2.89 O30 Rb4.11 Sc2.01 Sr0.99'
_chemical_formula_weight 1237.13
_space_group_crystal_system trigonal
_space_group_IT_number 155
_space_group_name_Hall 'R 3 2"'
_space_group_name_H-M_alt 'R 3 2 :H'
_audit_creation_date 2026-01-26
_audit_creation_method
;
Olex2 1.5
(compiled 2025.07.13 svn.rb7424aed for OlexSys, GUI svn.r7314)
;
_audit_update_record
;
2026-01-26 deposited with the CCDC.	2026-01-29 downloaded from the CCDC.
;
_cell_angle_alpha 90
_cell_angle_beta 90
_cell_angle_gamma 120
_cell_formula_units_Z 3
_cell_length_a 12.9240(3)
_cell_length_b 12.9240(3)
_cell_length_c 15.1974(5)
_cell_measurement_reflns_used 2094
_cell_measurement_temperature 273.15
_cell_measurement_theta_max 26.294
_cell_measurement_theta_min 2.260
_cell_volume 2198.33(10)
_computing_cell_refinement 'SAINT V8.40B (?, 2016)'
_computing_data_collection 'Bruker APEX3'
_computing_data_reduction 'SAINT V8.40B (?, 2016)'
_computing_molecular_graphics 'Olex2 1.5 (Dolomanov et al., 2009)'
_computing_publication_material 'Olex2 1.5 (Dolomanov et al., 2009)'
_computing_structure_refinement 'SHELXL 2019/3 (Sheldrick, 2015)'
_computing_structure_solution 'SHELXT 2018/2 (Sheldrick, 2018)'
_diffrn_ambient_temperature 273.15
_diffrn_measured_fraction_theta_full 0.998
_diffrn_measured_fraction_theta_max 0.998
_diffrn_measurement_device_type 'Bruker APEX-II CCD'
_diffrn_radiation_type MoK\a
_diffrn_radiation_wavelength 0.71073
_diffrn_reflns_av_R_equivalents 0.0498
_diffrn_reflns_av_unetI/netI 0.0412
_diffrn_reflns_Laue_measured_fraction_full 0.998
_diffrn_reflns_Laue_measured_fraction_max 0.998
_diffrn_reflns_limit_h_max 16
_diffrn_reflns_limit_h_min -11
_diffrn_reflns_limit_k_max 15
_diffrn_reflns_limit_k_min -16
_diffrn_reflns_limit_l_max 19
_diffrn_reflns_limit_l_min -19
_diffrn_reflns_number 6109
_diffrn_reflns_point_group_measured_fraction_full 0.999
_diffrn_reflns_point_group_measured_fraction_max 0.999
_diffrn_reflns_theta_full 25.242
_diffrn_reflns_theta_max 27.481
_diffrn_reflns_theta_min 2.260
_diffrn_source_current 1.4
_diffrn_source_power 0.07
_diffrn_source_voltage 50.0
_exptl_absorpt_coefficient_mu 9.196
_exptl_absorpt_correction_T_max 0.1770
_exptl_absorpt_correction_T_min 0.1099
_exptl_absorpt_correction_type numerical
_exptl_absorpt_process_details
;
SADABS-2016/2 (Bruker,2016/2) was used for absorption correction.
wR2(int) was 0.0735 before and 0.0598 after correction.
The Ratio of minimum to maximum transmission is 0.6209.
The \l/2 correction factor is Not present.
;
_exptl_crystal_colour colourless
_exptl_crystal_colour_primary colourless
_exptl_crystal_density_diffrn 2.803
_exptl_crystal_description block
_exptl_crystal_F_000 1736
_exptl_crystal_size_max 0.156
_exptl_crystal_size_mid 0.115
_exptl_crystal_size_min 0.094
_refine_diff_density_max 0.498
_refine_diff_density_min -0.605
_refine_diff_density_rms 0.102
_refine_ls_abs_structure_details
;
 Flack x determined using 381 quotients [(I+)-(I-)]/[(I+)+(I-)]
 (Parsons, Flack and Wagner, Acta Cryst. B69 (2013) 249-259).
;
_refine_ls_abs_structure_Flack 0.034(12)
_refine_ls_extinction_method none
_refine_ls_goodness_of_fit_ref 1.056
_refine_ls_hydrogen_treatment undef
_refine_ls_matrix_type full
_refine_ls_number_parameters 90
_refine_ls_number_reflns 1132
_refine_ls_number_restraints 0
_refine_ls_restrained_S_all 1.056
_refine_ls_R_factor_all 0.0478
_refine_ls_R_factor_gt 0.0358
_refine_ls_shift/su_max 0.000
_refine_ls_shift/su_mean 0.000
_refine_ls_structure_factor_coef Fsqd
_refine_ls_weighting_details 'w=1/[\s^2^(Fo^2^)+(0.0165P)^2^+15.0035P] where P=(Fo^2^+2Fc^2^)/3'
_refine_ls_weighting_scheme calc
_refine_ls_wR_factor_gt 0.0706
_refine_ls_wR_factor_ref 0.0757
_reflns_Friedel_coverage 0.769
_reflns_Friedel_fraction_full 1.000
_reflns_Friedel_fraction_max 1.000
_reflns_number_gt 983
_reflns_number_total 1132
_reflns_threshold_expression 'I > 2\s(I)'
_cod_data_source_file d6cc00244g2.cif
_cod_data_source_block 1_1_2_op
_cod_depositor_comments 'Adding full bibliography for 7135362--7135363.cif.'
_cod_original_cell_volume 2198.33(13)
_cod_original_sg_symbol_H-M 'R 3 2'
_cod_database_code 7135362
_shelx_shelxl_version_number 2019/3
_shelx_space_group_comment
;
The symmetry employed for this shelxl refinement is uniquely defined
by the following loop, which should always be used as a source of
symmetry information in preference to the above space-group names.
They are only intended as comments.
;
_shelx_estimated_absorpt_t_max 0.479
_shelx_estimated_absorpt_t_min 0.328
_olex2_refinement_description
;
1. Shared sites
{Rb2, Na2}
{Rb1, Na1}
{Sr1, Sc1}
{Sc2, Sr2}
2. Uiso/Uaniso restraints and constraints
Uanis(Rb2) = Uanis(Na2)
Uanis(Rb1) = Uanis(Na1)
Uanis(Sr1) = Uanis(Sc1)
Uanis(Sc2) = Uanis(Sr2)
3. Others
 Sof(Na2)=0.5*(1-FVAR(2))
 Sof(Rb2)=0.5*FVAR(2)
 Sof(Na1)=0.5*(1-FVAR(3))
 Sof(Rb1)=0.5*FVAR(3)
 Sof(Sc1)=0.16667*(1-FVAR(4))
 Sof(Sr1)=0.16667*FVAR(4)
 Sof(Sr2)=0.33333*(1-FVAR(5))
 Sof(Sc2)=0.33333*FVAR(5)
;
_olex2_submission_special_instructions 'No special instructions were received'

loop_
_space_group_symop_operation_xyz
'x, y, z'
'-y, x-y, z'
'-x+y, -x, z'
'y, x, -z'
'x-y, -y, -z'
'-x, -x+y, -z'
'x+2/3, y+1/3, z+1/3'
'-y+2/3, x-y+1/3, z+1/3'
'-x+y+2/3, -x+1/3, z+1/3'
'y+2/3, x+1/3, -z+1/3'
'x-y+2/3, -y+1/3, -z+1/3'
'-x+2/3, -x+y+1/3, -z+1/3'
'x+1/3, y+2/3, z+2/3'
'-y+1/3, x-y+2/3, z+2/3'
'-x+y+1/3, -x+2/3, z+2/3'
'y+1/3, x+2/3, -z+2/3'
'x-y+1/3, -y+2/3, -z+2/3'
'-x+1/3, -x+y+2/3, -z+2/3'

loop_
_atom_site_label
_atom_site_type_symbol
_atom_site_fract_x
_atom_site_fract_y
_atom_site_fract_z
_atom_site_U_iso_or_equiv
_atom_site_adp_type
_atom_site_occupancy
_atom_site_site_symmetry_order
_atom_site_calc_flag
_atom_site_refinement_flags_posn
_atom_site_refinement_flags_adp
_atom_site_refinement_flags_occupancy
_atom_site_disorder_assembly
_atom_site_disorder_group
Na3 Na 0.666667 0.333333 0.333333 0.042(2) Uani 1 6 d S T P A .
O1 O 0.5629(6) 0.5797(6) 0.3421(4) 0.0562(18) Uani 1 1 d . . . . .
O2 O 0.4885(6) 0.4966(6) 0.2038(4) 0.0582(18) Uani 1 1 d . . . . .
O3 O 0.6588(5) 0.4938(5) 0.2564(4) 0.0486(17) Uani 1 1 d . . . . .
O4 O 0.4027(6) 0.5920(6) 0.2855(4) 0.0575(17) Uani 1 1 d . . . . .
O5 O 0.5707(7) 0.3981(6) 0.1242(4) 0.0569(19) Uani 1 1 d . . . . .
B2 B 0.666667 0.5661(11) 0.333333 0.046(3) Uani 1 2 d S T P A .
B1 B 0.4822(8) 0.5573(9) 0.2783(7) 0.041(2) Uani 1 1 d . . . . .
B3 B 0.5745(9) 0.4612(9) 0.1946(7) 0.041(2) Uani 1 1 d . . . . .
Rb2 Rb 0.48733(12) 0.48733(12) 0.000000 0.0431(6) Uani 0.669(9) 2 d S T P A 1
Na2 Na 0.48733(12) 0.48733(12) 0.000000 0.0431(6) Uani 0.331(9) 2 d S T P A .
Rb1 Rb 0.45847(12) 0.45847(12) 0.500000 0.0407(5) Uani 0.701(10) 2 d S T P A 1
Na1 Na 0.45847(12) 0.45847(12) 0.500000 0.0407(5) Uani 0.299(10) 2 d S T P A .
Sr1 Sr 0.333333 0.666667 0.166667 0.0263(7) Uani 0.664(18) 6 d S T P A .
Sc1 Sc 0.333333 0.666667 0.166667 0.0263(7) Uani 0.336(18) 6 d S T P B 1
Sc2 Sc 0.666667 0.333333 0.05530(12) 0.0229(7) Uani 0.837(14) 3 d S T P A .
Sr2 Sr 0.666667 0.333333 0.05530(12) 0.0229(7) Uani 0.163(14) 3 d S T P A 1

loop_
_atom_site_aniso_label
_atom_site_aniso_U_11
_atom_site_aniso_U_22
_atom_site_aniso_U_33
_atom_site_aniso_U_23
_atom_site_aniso_U_13
_atom_site_aniso_U_12
Na3 0.025(2) 0.025(2) 0.075(6) 0.000 0.000 0.0127(11)
O1 0.065(4) 0.071(4) 0.059(4) -0.028(3) -0.020(3) 0.053(4)
O2 0.054(4) 0.077(5) 0.063(4) -0.028(4) -0.025(3) 0.047(4)
O3 0.041(3) 0.043(4) 0.069(4) -0.016(3) -0.008(3) 0.027(3)
O4 0.043(4) 0.051(4) 0.096(5) -0.004(4) 0.002(4) 0.037(3)
O5 0.080(5) 0.042(4) 0.055(3) -0.012(3) 0.003(3) 0.035(4)
B2 0.049(8) 0.035(5) 0.060(9) -0.010(3) -0.019(7) 0.024(4)
B1 0.033(5) 0.037(6) 0.059(6) -0.001(5) 0.004(4) 0.023(5)
B3 0.043(6) 0.029(5) 0.052(5) 0.000(4) 0.008(5) 0.017(5)
Rb2 0.0422(8) 0.0422(8) 0.0482(9) 0.0099(3) -0.0099(3) 0.0235(8)
Na2 0.0422(8) 0.0422(8) 0.0482(9) 0.0099(3) -0.0099(3) 0.0235(8)
Rb1 0.0476(7) 0.0476(7) 0.0419(8) 0.0001(3) -0.0001(3) 0.0349(8)
Na1 0.0476(7) 0.0476(7) 0.0419(8) 0.0001(3) -0.0001(3) 0.0349(8)
Sr1 0.0290(8) 0.0290(8) 0.0211(10) 0.000 0.000 0.0145(4)
Sc1 0.0290(8) 0.0290(8) 0.0211(10) 0.000 0.000 0.0145(4)
Sc2 0.0219(7) 0.0219(7) 0.0248(10) 0.000 0.000 0.0110(4)
Sr2 0.0219(7) 0.0219(7) 0.0248(10) 0.000 0.000 0.0110(4)

loop_
_atom_type_symbol
_atom_type_description
_atom_type_scat_dispersion_real
_atom_type_scat_dispersion_imag
_atom_type_scat_source
B B 0.0013 0.0007 'International Tables Vol C Tables 4.2.6.8 and 6.1.1.4'
Na Na 0.0362 0.0249 'International Tables Vol C Tables 4.2.6.8 and 6.1.1.4'
O O 0.0106 0.0060 'International Tables Vol C Tables 4.2.6.8 and 6.1.1.4'
Rb Rb -0.9393 2.9676 'International Tables Vol C Tables 4.2.6.8 and 6.1.1.4'
Sc Sc 0.2519 0.3716 'International Tables Vol C Tables 4.2.6.8 and 6.1.1.4'
Sr Sr -1.5307 3.2498 'International Tables Vol C Tables 4.2.6.8 and 6.1.1.4'

loop_
_geom_angle_atom_site_label_1
_geom_angle_atom_site_label_2
_geom_angle_atom_site_label_3
_geom_angle
_geom_angle_site_symmetry_1
_geom_angle_site_symmetry_3
_geom_angle_publ_flag
O3 Na3 O3 124.0(3) 18_655 3_665 ?
O3 Na3 O3 124.0(3) 17 . ?
O3 Na3 O3 98.71(17) 17 16_545 ?
O3 Na3 O3 98.72(17) 18_655 17 ?
O3 Na3 O3 98.71(17) 18_655 16_545 ?
O3 Na3 O3 132.1(3) 3_665 17 ?
O3 Na3 O3 98.71(17) 3_665 . ?
O3 Na3 O3 132.1(3) 18_655 2_655 ?
O3 Na3 O3 98.71(17) 2_655 . ?
O3 Na3 O3 98.71(17) 3_665 2_655 ?
O3 Na3 O3 57.8(3) 3_665 16_545 ?
O3 Na3 O3 57.8(3) 17 2_655 ?
O3 Na3 O3 124.0(3) 2_655 16_545 ?
O3 Na3 O3 57.8(3) 18_655 . ?
O3 Na3 O3 132.1(3) . 16_545 ?
O3 Na3 B2 28.91(13) . . ?
O3 Na3 B2 28.90(13) 17 2_655 ?
O3 Na3 B2 113.97(14) 3_665 . ?
O3 Na3 B2 28.91(13) 3_665 3_665 ?
O3 Na3 B2 113.97(14) . 2_655 ?
O3 Na3 B2 117.97(14) 17 3_665 ?
O3 Na3 B2 117.98(14) 2_655 . ?
O3 Na3 B2 113.97(14) 2_655 3_665 ?
O3 Na3 B2 28.91(13) 2_655 2_655 ?
O3 Na3 B2 117.98(14) . 3_665 ?
O3 Na3 B2 28.91(13) 18_655 . ?
O3 Na3 B2 28.90(13) 16_545 3_665 ?
O3 Na3 B2 113.97(14) 17 . ?
O3 Na3 B2 117.98(14) 18_655 2_655 ?
O3 Na3 B2 117.98(14) 3_665 2_655 ?
O3 Na3 B2 117.98(14) 16_545 . ?
O3 Na3 B2 113.97(14) 18_655 3_665 ?
O3 Na3 B2 113.97(14) 16_545 2_655 ?
O3 Na3 Rb1 101.26(14) 18_655 15_554 ?
O3 Na3 Rb1 158.79(14) 2_655 3_665 ?
O3 Na3 Rb1 66.29(14) 18_655 3_665 ?
O3 Na3 Rb1 114.64(13) 3_665 15_554 ?
O3 Na3 Rb1 34.78(14) 16_545 3_665 ?
O3 Na3 Rb1 71.29(14) 17 15_554 ?
O3 Na3 Rb1 71.28(14) 3_665 3_665 ?
O3 Na3 Rb1 34.78(14) 2_655 15_554 ?
O3 Na3 Rb1 101.26(14) . 3_665 ?
O3 Na3 Rb1 66.29(14) . 15_554 ?
O3 Na3 Rb1 158.78(14) 16_545 15_554 ?
O3 Na3 Rb1 114.64(13) 17 3_665 ?
B2 Na3 B2 119.999(3) 3_665 . ?
B2 Na3 B2 120.0 3_665 2_655 ?
B2 Na3 B2 119.999(1) 2_655 . ?
B2 Na3 Rb1 140.405(12) 2_655 3_665 ?
B2 Na3 Rb1 49.277(15) 3_665 3_665 ?
B2 Na3 Rb1 83.213(19) . 15_554 ?
B2 Na3 Rb1 83.213(19) . 3_665 ?
B2 Na3 Rb1 49.278(15) 2_655 15_554 ?
B2 Na3 Rb1 140.406(12) 3_665 15_554 ?
Rb1 Na3 Rb1 166.43(4) 15_554 3_665 ?
B2 O1 Rb2 103.0(6) . 9_565 ?
B2 O1 Rb1 103.1(4) . . ?
B1 O1 B2 125.1(6) . . ?
B1 O1 Rb2 94.0(5) . 9_565 ?
B1 O1 Rb1 113.0(6) . . ?
Rb1 O1 Rb2 119.34(18) . 9_565 ?
B1 O2 B3 122.7(7) . . ?
B1 O2 Rb2 145.9(5) . . ?
B1 O2 Rb1 126.9(6) . 15_554 ?
B3 O2 Rb2 83.0(5) . . ?
B3 O2 Rb1 75.3(5) . 15_554 ?
Rb2 O2 Rb1 78.20(13) . 15_554 ?
Na3 O3 Rb1 116.7(2) . 14_654 ?
B2 O3 Na3 98.1(6) . . ?
B2 O3 Rb1 98.7(4) . 14_654 ?
B3 O3 Na3 116.4(5) . . ?
B3 O3 B2 123.1(7) . . ?
B3 O3 Rb1 103.5(5) . 14_654 ?
B1 O4 Rb2 76.8(5) . 9_565 ?
B1 O4 Rb2 96.4(5) . 8 ?
B1 O4 Sr1 125.6(7) . . ?
B1 O4 Sc2 138.7(7) . 7_455 ?
Rb2 O4 Rb2 153.1(2) 8 9_565 ?
Sr1 O4 Rb2 105.3(2) . 8 ?
Sr1 O4 Rb2 99.6(2) . 9_565 ?
Sc2 O4 Rb2 82.0(2) 7_455 9_565 ?
Sc2 O4 Rb2 86.9(2) 7_455 8 ?
Sc2 O4 Sr1 92.44(18) 7_455 . ?
B3 O5 Rb2 101.6(6) . . ?
B3 O5 Rb1 92.2(6) . 15_554 ?
B3 O5 Sc2 143.1(7) . . ?
Rb2 O5 Rb1 92.2(2) . 15_554 ?
Sc2 O5 Rb2 105.3(2) . . ?
Sc2 O5 Rb1 111.3(3) . 15_554 ?
Na3 B2 Rb2 180.0 . 9_565 ?
Na3 B2 Rb1 89.2(2) . . ?
Na3 B2 Rb1 89.2(2) . 14_654 ?
O1 B2 Na3 125.9(5) 18_655 . ?
O1 B2 Na3 125.9(5) . . ?
O1 B2 O1 108.2(11) 18_655 . ?
O1 B2 O3 112.2(3) . . ?
O1 B2 O3 112.2(3) 18_655 18_655 ?
O1 B2 O3 109.1(4) 18_655 . ?
O1 B2 O3 109.1(4) . 18_655 ?
O1 B2 Rb2 54.1(5) . 9_565 ?
O1 B2 Rb2 54.1(5) 18_655 9_565 ?
O1 B2 Rb1 128.4(5) 18_655 . ?
O1 B2 Rb1 52.8(3) . . ?
O1 B2 Rb1 128.3(5) . 14_654 ?
O1 B2 Rb1 52.8(3) 18_655 14_654 ?
O3 B2 Na3 53.0(5) . . ?
O3 B2 Na3 53.0(5) 18_655 . ?
O3 B2 O3 106.0(10) . 18_655 ?
O3 B2 Rb2 127.0(5) 18_655 9_565 ?
O3 B2 Rb2 127.0(5) . 9_565 ?
O3 B2 Rb1 56.4(2) 18_655 . ?
O3 B2 Rb1 122.5(5) . . ?
O3 B2 Rb1 56.4(2) . 14_654 ?
O3 B2 Rb1 122.5(5) 18_655 14_654 ?
Rb1 B2 Rb2 90.8(2) 14_654 9_565 ?
Rb1 B2 Rb2 90.8(2) . 9_565 ?
Rb1 B2 Rb1 178.5(5) . 14_654 ?
O1 B1 O2 116.5(7) . . ?
O1 B1 Rb2 114.7(6) . 8 ?
O1 B1 Rb2 62.6(5) . 9_565 ?
O1 B1 Rb1 46.7(5) . . ?
O1 B1 Sr1 144.9(6) . . ?
O2 B1 Rb2 127.7(6) . 9_565 ?
O2 B1 Rb2 94.7(5) . 8 ?
O2 B1 Rb1 125.6(6) . . ?
O2 B1 Sr1 91.9(5) . . ?
O4 B1 O1 121.4(9) . . ?
O4 B1 O2 122.1(9) . . ?
O4 B1 Rb2 81.0(6) . 9_565 ?
O4 B1 Rb2 62.4(5) . 8 ?
O4 B1 Rb1 95.9(6) . . ?
O4 B1 Sr1 35.8(5) . . ?
Rb2 B1 Rb2 135.3(3) 9_565 8 ?
Rb2 B1 Rb1 92.8(3) 9_565 . ?
Rb1 B1 Rb2 68.25(18) . 8 ?
Sr1 B1 Rb2 80.5(2) . 8 ?
Sr1 B1 Rb2 84.1(2) . 9_565 ?
Sr1 B1 Rb1 131.6(3) . . ?
O2 B3 Rb2 71.6(5) . . ?
O2 B3 Rb1 79.8(5) . 15_554 ?
O2 B3 Rb1 121.9(6) . 14_654 ?
O3 B3 O2 118.7(8) . . ?
O3 B3 Rb2 151.4(6) . . ?
O3 B3 Rb1 54.5(4) . 14_654 ?
O3 B3 Rb1 129.4(6) . 15_554 ?
O5 B3 O2 119.1(9) . . ?
O5 B3 O3 122.1(8) . . ?
O5 B3 Rb2 54.7(5) . . ?
O5 B3 Rb1 93.1(6) . 14_654 ?
O5 B3 Rb1 63.4(5) . 15_554 ?
Rb2 B3 Rb1 97.0(3) . 14_654 ?
Rb1 B3 Rb2 77.0(2) 15_554 . ?
Rb1 B3 Rb1 155.0(3) 15_554 14_654 ?
O1 Rb2 O1 45.8(2) 14_654 11_565 ?
O1 Rb2 O2 90.72(17) 14_654 4 ?
O1 Rb2 O2 86.97(17) 14_654 . ?
O1 Rb2 O2 86.97(17) 11_565 4 ?
O1 Rb2 O2 90.72(17) 11_565 . ?
O1 Rb2 O4 90.58(15) 14_654 15_554 ?
O1 Rb2 O4 90.58(15) 11_565 12 ?
O1 Rb2 O4 133.19(15) 11_565 15_554 ?
O1 Rb2 O4 133.19(15) 14_654 12 ?
O1 Rb2 B1 62.1(2) 11_565 14_654 ?
O1 Rb2 B1 23.40(19) 14_654 14_654 ?
O1 Rb2 B1 62.1(2) 14_654 11_565 ?
O1 Rb2 B1 23.4(2) 11_565 11_565 ?
O1 Rb2 B3 94.6(2) 14_654 4 ?
O1 Rb2 B3 72.3(2) 14_654 . ?
O1 Rb2 B3 94.6(2) 11_565 . ?
O1 Rb2 B3 72.3(2) 11_565 4 ?
O2 Rb2 O2 177.5(3) 4 . ?
O2 Rb2 O4 105.07(16) . 15_554 ?
O2 Rb2 O4 75.91(16) . 12 ?
O2 Rb2 O4 75.91(16) 4 15_554 ?
O2 Rb2 O4 105.07(16) 4 12 ?
O2 Rb2 B1 73.6(2) . 11_565 ?
O2 Rb2 B1 104.4(2) . 14_654 ?
O2 Rb2 B1 73.6(2) 4 14_654 ?
O2 Rb2 B1 104.4(2) 4 11_565 ?
O2 Rb2 B3 25.45(19) 4 4 ?
O2 Rb2 B3 25.45(19) . . ?
O2 Rb2 B3 153.8(2) . 4 ?
O2 Rb2 B3 153.8(2) 4 . ?
O4 Rb2 O4 135.71(18) 15_554 12 ?
O4 Rb2 B1 152.67(18) 12 14_654 ?
O4 Rb2 B1 71.24(18) 12 11_565 ?
O4 Rb2 B1 71.24(18) 15_554 14_654 ?
O4 Rb2 B1 152.67(18) 15_554 11_565 ?
O4 Rb2 B3 101.0(2) 15_554 4 ?
O4 Rb2 B3 84.3(2) 12 4 ?
O4 Rb2 B3 101.0(2) 12 . ?
O4 Rb2 B3 84.3(2) 15_554 . ?
O5 Rb2 O1 108.66(19) . 11_565 ?
O5 Rb2 O1 108.66(19) 4 14_654 ?
O5 Rb2 O1 72.89(19) 4 11_565 ?
O5 Rb2 O1 72.89(19) . 14_654 ?
O5 Rb2 O2 132.67(16) . 4 ?
O5 Rb2 O2 47.37(16) . . ?
O5 Rb2 O2 47.37(16) 4 4 ?
O5 Rb2 O2 132.67(16) 4 . ?
O5 Rb2 O4 118.65(18) 4 15_554 ?
O5 Rb2 O4 118.65(18) . 12 ?
O5 Rb2 O4 60.66(17) 4 12 ?
O5 Rb2 O4 60.66(17) . 15_554 ?
O5 Rb2 O5 178.4(3) 4 . ?
O5 Rb2 B1 105.9(2) 4 14_654 ?
O5 Rb2 B1 105.9(2) . 11_565 ?
O5 Rb2 B1 75.3(2) . 14_654 ?
O5 Rb2 B1 75.3(2) 4 11_565 ?
O5 Rb2 B3 23.7(2) . . ?
O5 Rb2 B3 23.7(2) 4 4 ?
O5 Rb2 B3 156.8(2) 4 . ?
O5 Rb2 B3 156.8(2) . 4 ?
B1 Rb2 B1 82.5(3) 11_565 14_654 ?
B3 Rb2 B1 84.0(3) 4 11_565 ?
B3 Rb2 B1 85.5(2) . 11_565 ?
B3 Rb2 B1 85.5(2) 4 14_654 ?
B3 Rb2 B1 84.0(3) . 14_654 ?
B3 Rb2 B3 166.0(4) 4 . ?
O1 Rb1 O1 117.6(3) 4_556 . ?
O1 Rb1 O2 108.60(15) . 17 ?
O1 Rb1 O2 122.79(17) . 8 ?
O1 Rb1 O2 108.60(15) 4_556 8 ?
O1 Rb1 O2 122.79(17) 4_556 17 ?
O1 Rb1 O3 93.27(16) . 9_565 ?
O1 Rb1 O3 49.05(17) 4_556 9_565 ?
O1 Rb1 O3 93.26(16) 4_556 18_655 ?
O1 Rb1 O3 49.05(17) . 18_655 ?
O1 Rb1 O5 85.00(16) . 8 ?
O1 Rb1 O5 114.70(17) . 17 ?
O1 Rb1 O5 114.70(17) 4_556 8 ?
O1 Rb1 O5 85.00(16) 4_556 17 ?
O1 Rb1 B2 107.37(14) 4_556 . ?
O1 Rb1 B2 107.37(14) . 9_565 ?
O1 Rb1 B2 24.1(2) 4_556 9_565 ?
O1 Rb1 B2 24.1(2) . . ?
O1 Rb1 B3 102.6(2) . 17 ?
O1 Rb1 B3 109.4(2) . 8 ?
O1 Rb1 B3 102.6(2) 4_556 8 ?
O1 Rb1 B3 109.4(2) 4_556 17 ?
O2 Rb1 O2 67.68(19) 17 8 ?
O2 Rb1 B2 142.40(11) 17 9_565 ?
O2 Rb1 B2 101.1(2) 8 9_565 ?
O2 Rb1 B2 142.40(11) 8 . ?
O2 Rb1 B2 101.1(2) 17 . ?
O3 Rb1 O2 156.09(15) 9_565 17 ?
O3 Rb1 O2 156.09(15) 18_655 8 ?
O3 Rb1 O2 92.61(15) 9_565 8 ?
O3 Rb1 O2 92.61(15) 18_655 17 ?
O3 Rb1 O3 109.4(2) 9_565 18_655 ?
O3 Rb1 B2 25.0(2) 18_655 . ?
O3 Rb1 B2 102.8(3) 9_565 . ?
O3 Rb1 B2 102.8(3) 18_655 9_565 ?
O3 Rb1 B2 25.0(2) 9_565 9_565 ?
O3 Rb1 B3 158.0(2) 9_565 17 ?
O3 Rb1 B3 71.7(2) 9_565 8 ?
O3 Rb1 B3 158.0(2) 18_655 8 ?
O3 Rb1 B3 71.7(2) 18_655 17 ?
O5 Rb1 O2 44.41(16) 8 8 ?
O5 Rb1 O2 100.60(17) 17 8 ?
O5 Rb1 O2 44.41(16) 17 17 ?
O5 Rb1 O2 100.60(17) 8 17 ?
O5 Rb1 O3 71.04(17) 8 9_565 ?
O5 Rb1 O3 133.93(16) 17 9_565 ?
O5 Rb1 O3 71.04(17) 17 18_655 ?
O5 Rb1 O3 133.93(16) 8 18_655 ?
O5 Rb1 O5 142.8(2) 8 17 ?
O5 Rb1 B2 93.0(3) 8 9_565 ?
O5 Rb1 B2 109.0(2) 8 . ?
O5 Rb1 B2 93.0(3) 17 . ?
O5 Rb1 B2 109.0(2) 17 9_565 ?
O5 Rb1 B3 124.9(2) 8 17 ?
O5 Rb1 B3 24.4(2) 8 8 ?
O5 Rb1 B3 124.9(2) 17 8 ?
O5 Rb1 B3 24.4(2) 17 17 ?
B2 Rb1 B2 107.3(3) . 9_565 ?
B3 Rb1 O2 24.91(19) 17 17 ?
B3 Rb1 O2 24.91(19) 8 8 ?
B3 Rb1 O2 91.4(2) 17 8 ?
B3 Rb1 O2 91.4(2) 8 17 ?
B3 Rb1 B2 86.8(3) 8 9_565 ?
B3 Rb1 B2 133.3(2) 8 . ?
B3 Rb1 B2 86.8(3) 17 . ?
B3 Rb1 B2 133.3(2) 17 9_565 ?
B3 Rb1 B3 115.9(3) 17 8 ?
O4 Sr1 O4 70.5(2) 10_455 12 ?
O4 Sr1 O4 108.6(3) 10_455 3_565 ?
O4 Sr1 O4 70.5(2) 10_455 11_565 ?
O4 Sr1 O4 70.4(2) 2_665 3_565 ?
O4 Sr1 O4 178.4(4) 11_565 3_565 ?
O4 Sr1 O4 70.5(2) 3_565 . ?
O4 Sr1 O4 178.4(4) 10_455 . ?
O4 Sr1 O4 70.5(2) 12 11_565 ?
O4 Sr1 O4 110.6(3) 11_565 . ?
O4 Sr1 O4 108.6(3) 12 . ?
O4 Sr1 O4 110.6(3) 10_455 2_665 ?
O4 Sr1 O4 70.5(2) 2_665 . ?
O4 Sr1 O4 178.4(4) 12 2_665 ?
O4 Sr1 O4 108.6(3) 11_565 2_665 ?
O4 Sr1 O4 110.6(3) 12 3_565 ?
O4 Sr1 B1 87.9(2) 10_455 11_565 ?
O4 Sr1 B1 93.2(2) 2_665 10_455 ?
O4 Sr1 B1 97.0(2) 12 . ?
O4 Sr1 B1 81.7(2) 12 11_565 ?
O4 Sr1 B1 161.8(2) 11_565 3_565 ?
O4 Sr1 B1 18.6(2) 11_565 11_565 ?
O4 Sr1 B1 18.6(2) . . ?
O4 Sr1 B1 97.0(2) 2_665 11_565 ?
O4 Sr1 B1 97.0(2) 10_455 3_565 ?
O4 Sr1 B1 161.8(2) 3_565 11_565 ?
O4 Sr1 B1 81.7(2) . 3_565 ?
O4 Sr1 B1 93.2(2) . 11_565 ?
O4 Sr1 B1 81.7(2) 2_665 . ?
O4 Sr1 B1 81.7(2) 10_455 12 ?
O4 Sr1 B1 87.9(2) 12 10_455 ?
O4 Sr1 B1 18.6(2) 12 12 ?
O4 Sr1 B1 161.8(2) . 10_455 ?
O4 Sr1 B1 87.9(2) 11_565 12 ?
O4 Sr1 B1 93.2(2) 12 3_565 ?
O4 Sr1 B1 161.8(2) 2_665 12 ?
O4 Sr1 B1 18.6(2) 3_565 3_565 ?
O4 Sr1 B1 93.2(2) 3_565 12 ?
O4 Sr1 B1 161.8(2) 10_455 . ?
O4 Sr1 B1 97.0(2) . 12 ?
O4 Sr1 B1 93.2(2) 11_565 . ?
O4 Sr1 B1 93.2(2) 10_455 2_665 ?
O4 Sr1 B1 87.9(2) 3_565 . ?
O4 Sr1 B1 161.8(2) 12 2_665 ?
O4 Sr1 B1 18.6(2) 10_455 10_455 ?
O4 Sr1 B1 97.0(2) 11_565 2_665 ?
O4 Sr1 B1 81.7(2) 11_565 10_455 ?
O4 Sr1 B1 18.6(2) 2_665 2_665 ?
O4 Sr1 B1 97.0(2) 3_565 10_455 ?
O4 Sr1 B1 81.7(2) 3_565 2_665 ?
O4 Sr1 B1 87.9(2) . 2_665 ?
O4 Sr1 B1 87.9(2) 2_665 3_565 ?
B1 Sr1 B1 77.0(3) 11_565 . ?
B1 Sr1 B1 171.3(3) 11_565 3_565 ?
B1 Sr1 B1 90.0(3) 3_565 10_455 ?
B1 Sr1 B1 90.0(3) 12 . ?
B1 Sr1 B1 96.8(2) 12 10_455 ?
B1 Sr1 B1 96.8(2) 2_665 . ?
B1 Sr1 B1 90.0(3) 11_565 2_665 ?
B1 Sr1 B1 96.8(2) 2_665 3_565 ?
B1 Sr1 B1 96.8(2) 11_565 10_455 ?
B1 Sr1 B1 171.3(3) 12 2_665 ?
B1 Sr1 B1 77.0(3) 2_665 10_455 ?
B1 Sr1 B1 171.3(3) . 10_455 ?
B1 Sr1 B1 77.0(3) 12 3_565 ?
B1 Sr1 B1 96.8(2) 11_565 12 ?
B1 Sr1 B1 96.8(2) 3_565 . ?
O4 Sc2 O4 76.8(2) 13_544 15_554 ?
O4 Sc2 O4 76.8(2) 13_544 14_654 ?
O4 Sc2 O4 76.8(2) 15_554 14_654 ?
O4 Sc2 Rb2 123.02(16) 15_554 3_665 ?
O4 Sc2 Rb2 62.5(2) 14_654 . ?
O4 Sc2 Rb2 123.02(16) 13_544 . ?
O4 Sc2 Rb2 57.2(2) 14_654 3_665 ?
O4 Sc2 Rb2 57.2(2) 13_544 2_655 ?
O4 Sc2 Rb2 57.2(2) 15_554 . ?
O4 Sc2 Rb2 62.5(2) 15_554 2_655 ?
O4 Sc2 Rb2 62.5(2) 13_544 3_665 ?
O4 Sc2 Rb2 123.02(16) 14_654 2_655 ?
O4 Sc2 Rb1 68.68(15) 15_554 15_554 ?
O4 Sc2 Rb1 132.7(2) 13_544 15_554 ?
O4 Sc2 Rb1 122.8(2) 14_654 15_554 ?
O4 Sc2 Sr1 45.80(15) 14_654 13_544 ?
O4 Sc2 Sr1 45.80(15) 15_554 13_544 ?
O4 Sc2 Sr1 45.80(15) 13_544 13_544 ?
O5 Sc2 O4 88.3(3) . 15_554 ?
O5 Sc2 O4 96.5(2) 2_655 15_554 ?
O5 Sc2 O4 88.3(3) 2_655 13_544 ?
O5 Sc2 O4 88.3(3) 3_665 14_654 ?
O5 Sc2 O4 96.5(2) 3_665 13_544 ?
O5 Sc2 O4 164.6(2) 2_655 14_654 ?
O5 Sc2 O4 164.6(2) . 13_544 ?
O5 Sc2 O4 164.6(3) 3_665 15_554 ?
O5 Sc2 O4 96.5(2) . 14_654 ?
O5 Sc2 O5 97.1(2) 3_665 2_655 ?
O5 Sc2 O5 97.1(2) 2_655 . ?
O5 Sc2 O5 97.1(2) 3_665 . ?
O5 Sc2 Rb2 125.5(2) . 3_665 ?
O5 Sc2 Rb2 125.5(2) 2_655 . ?
O5 Sc2 Rb2 118.8(2) . 2_655 ?
O5 Sc2 Rb2 125.5(2) 3_665 2_655 ?
O5 Sc2 Rb2 42.88(17) 3_665 3_665 ?
O5 Sc2 Rb2 42.88(17) 2_655 2_655 ?
O5 Sc2 Rb2 118.8(2) 2_655 3_665 ?
O5 Sc2 Rb2 118.8(2) 3_665 . ?
O5 Sc2 Rb2 42.88(17) . . ?
O5 Sc2 Rb1 124.01(18) 3_665 15_554 ?
O5 Sc2 Rb1 65.5(2) 2_655 15_554 ?
O5 Sc2 Rb1 40.6(2) . 15_554 ?
O5 Sc2 Sr1 120.04(17) 3_665 13_544 ?
O5 Sc2 Sr1 120.03(17) 2_655 13_544 ?
O5 Sc2 Sr1 120.04(17) . 13_544 ?
Rb2 Sc2 Rb2 115.321(19) 2_655 3_665 ?
Rb2 Sc2 Rb2 115.321(19) 3_665 . ?
Rb2 Sc2 Rb2 115.322(19) 2_655 . ?
Rb2 Sc2 Rb1 164.68(4) 3_665 15_554 ?
Rb2 Sc2 Rb1 78.22(3) 2_655 15_554 ?
Rb2 Sc2 Rb1 60.63(3) . 15_554 ?
Sr1 Sc2 Rb2 77.32(3) 13_544 2_655 ?
Sr1 Sc2 Rb2 77.32(3) 13_544 3_665 ?
Sr1 Sc2 Rb2 77.32(3) 13_544 . ?
Sr1 Sc2 Rb1 114.18(2) 13_544 15_554 ?

loop_
_geom_bond_atom_site_label_1
_geom_bond_atom_site_label_2
_geom_bond_distance
_geom_bond_site_symmetry_2
_geom_bond_publ_flag
Na3 O3 2.427(6) 18_655 ?
Na3 O3 2.427(6) 16_545 ?
Na3 O3 2.427(6) 2_655 ?
Na3 O3 2.427(6) 3_665 ?
Na3 O3 2.427(6) 17 ?
Na3 O3 2.427(6) . ?
Na3 B2 3.009(15) 3_665 ?
Na3 B2 3.009(15) . ?
Na3 B2 3.009(15) 2_655 ?
Na3 Rb1 4.5412(2) 3_665 ?
Na3 Rb1 4.5412(2) 15_554 ?
O1 B2 1.443(10) . ?
O1 B1 1.345(11) . ?
O1 Rb2 3.008(6) 9_565 ?
O1 Rb1 2.815(7) . ?
O2 B1 1.402(11) . ?
O2 B3 1.404(11) . ?
O2 Rb2 3.100(6) . ?
O2 Rb1 3.280(7) 15_554 ?
O3 B2 1.469(10) . ?
O3 B3 1.336(11) . ?
O3 Rb1 2.900(6) 14_654 ?
O4 B1 1.315(10) . ?
O4 Rb2 3.427(8) 9_565 ?
O4 Rb2 3.223(8) 8 ?
O4 Sr1 2.421(6) . ?
O4 Sc2 2.249(6) 7_455 ?
O5 B3 1.331(11) . ?
O5 Rb2 2.701(6) . ?
O5 Rb1 2.885(7) 15_554 ?
O5 Sc2 2.092(6) . ?
B2 Rb2 3.617(15) 9_565 ?
B2 Rb1 3.4420(9) . ?
B2 Rb1 3.4421(9) 14_654 ?
B1 Rb2 3.615(10) 8 ?
B1 Rb2 3.378(10) 9_565 ?
B1 Rb1 3.562(11) . ?
B1 Sr1 3.361(10) . ?
B3 Rb2 3.242(10) . ?
B3 Rb1 3.464(10) 14_654 ?
B3 Rb1 3.224(10) 15_554 ?

loop_
_geom_torsion_atom_site_label_1
_geom_torsion_atom_site_label_2
_geom_torsion_atom_site_label_3
_geom_torsion_atom_site_label_4
_geom_torsion
_geom_torsion_site_symmetry_1
_geom_torsion_site_symmetry_2
_geom_torsion_site_symmetry_3
_geom_torsion_site_symmetry_4
_geom_torsion_publ_flag
Na3 O3 B2 O1 121.0(6) . . . 18_655 ?
Na3 O3 B2 O1 -119.0(7) . . . . ?
Na3 O3 B2 O3 0.003(2) . . . 18_655 ?
Na3 O3 B2 Rb2 180.001(2) . . . 9_565 ?
Na3 O3 B2 Rb1 118.7(3) . . . 14_654 ?
Na3 O3 B2 Rb1 -60.0(5) . . . . ?
Na3 O3 B3 O2 120.2(7) . . . . ?
Na3 O3 B3 O5 -61.0(10) . . . . ?
Na3 O3 B3 Rb2 -135.1(10) . . . . ?
Na3 O3 B3 Rb1 19.3(9) . . . 15_554 ?
Na3 O3 B3 Rb1 -129.4(5) . . . 14_654 ?
B2 O1 B1 O2 11.8(14) . . . . ?
B2 O1 B1 O4 -167.4(9) . . . . ?
B2 O1 B1 Rb2 -108.9(9) . . . 9_565 ?
B2 O1 B1 Rb2 121.1(8) . . . 8 ?
B2 O1 B1 Rb1 126.8(10) . . . . ?
B2 O1 B1 Sr1 -129.0(10) . . . . ?
B2 O3 B3 O2 -0.5(12) . . . . ?
B2 O3 B3 O5 178.3(8) . . . . ?
B2 O3 B3 Rb2 104.2(13) . . . . ?
B2 O3 B3 Rb1 109.9(7) . . . 14_654 ?
B2 O3 B3 Rb1 -101.4(8) . . . 15_554 ?
B1 O1 B2 Na3 -75.6(9) . . . . ?
B1 O1 B2 O1 104.4(9) . . . 18_655 ?
B1 O1 B2 O3 -16.1(13) . . . . ?
B1 O1 B2 O3 -133.2(8) . . . 18_655 ?
B1 O1 B2 Rb2 104.4(9) . . . 9_565 ?
B1 O1 B2 Rb1 -130.8(10) . . . . ?
B1 O1 B2 Rb1 47.9(12) . . . 14_654 ?
B1 O2 B3 O3 -4.9(13) . . . . ?
B1 O2 B3 O5 176.3(8) . . . . ?
B1 O2 B3 Rb2 -155.7(9) . . . . ?
B1 O2 B3 Rb1 -68.9(10) . . . 14_654 ?
B1 O2 B3 Rb1 124.7(8) . . . 15_554 ?
B3 O2 B1 O1 -0.5(14) . . . . ?
B3 O2 B1 O4 178.7(9) . . . . ?
B3 O2 B1 Rb2 -121.1(8) . . . 8 ?
B3 O2 B1 Rb2 74.2(10) . . . 9_565 ?
B3 O2 B1 Rb1 -54.6(11) . . . . ?
B3 O2 B1 Sr1 158.2(7) . . . . ?
B3 O3 B2 Na3 128.9(8) . . . . ?
B3 O3 B2 O1 9.9(12) . . . . ?
B3 O3 B2 O1 -110.0(8) . . . 18_655 ?
B3 O3 B2 O3 128.9(8) . . . 18_655 ?
B3 O3 B2 Rb2 -51.1(8) . . . 9_565 ?
B3 O3 B2 Rb1 -112.3(8) . . . 14_654 ?
B3 O3 B2 Rb1 69.0(10) . . . . ?
Rb2 O1 B2 Na3 180.0 9_565 . . . ?
Rb2 O1 B2 O1 -0.002(0) 9_565 . . 18_655 ?
Rb2 O1 B2 O3 122.4(6) 9_565 . . 18_655 ?
Rb2 O1 B2 O3 -120.5(7) 9_565 . . . ?
Rb2 O1 B2 Rb1 -56.6(6) 9_565 . . 14_654 ?
Rb2 O1 B2 Rb1 124.8(3) 9_565 . . . ?
Rb2 O1 B1 O2 120.7(8) 9_565 . . . ?
Rb2 O1 B1 O4 -58.5(9) 9_565 . . . ?
Rb2 O1 B1 Rb2 -130.0(4) 9_565 . . 8 ?
Rb2 O1 B1 Rb1 -124.2(4) 9_565 . . . ?
Rb2 O1 B1 Sr1 -20.1(11) 9_565 . . . ?
Rb2 O2 B1 O1 -133.8(8) . . . . ?
Rb2 O2 B1 O4 45.4(16) . . . . ?
Rb2 O2 B1 Rb2 -59.1(12) . . . 9_565 ?
Rb2 O2 B1 Rb2 105.5(9) . . . 8 ?
Rb2 O2 B1 Rb1 172.1(5) . . . . ?
Rb2 O2 B1 Sr1 24.9(10) . . . . ?
Rb2 O2 B3 O3 150.8(8) . . . . ?
Rb2 O2 B3 O5 -28.0(8) . . . . ?
Rb2 O2 B3 Rb1 -79.60(14) . . . 15_554 ?
Rb2 O2 B3 Rb1 86.9(5) . . . 14_654 ?
Rb2 O4 B1 O1 -103.5(9) 8 . . . ?
Rb2 O4 B1 O1 50.1(8) 9_565 . . . ?
Rb2 O4 B1 O2 77.3(9) 8 . . . ?
Rb2 O4 B1 O2 -129.1(9) 9_565 . . . ?
Rb2 O4 B1 Rb2 -153.59(19) 8 . . 9_565 ?
Rb2 O4 B1 Rb2 153.59(19) 9_565 . . 8 ?
Rb2 O4 B1 Rb1 91.9(2) 9_565 . . . ?
Rb2 O4 B1 Rb1 -61.7(3) 8 . . . ?
Rb2 O4 B1 Sr1 114.0(6) 8 . . . ?
Rb2 O4 B1 Sr1 -92.4(6) 9_565 . . . ?
Rb2 O5 B3 O2 33.1(9) . . . . ?
Rb2 O5 B3 O3 -145.7(8) . . . . ?
Rb2 O5 B3 Rb1 92.7(3) . . . 15_554 ?
Rb2 O5 B3 Rb1 -96.4(3) . . . 14_654 ?
Rb1 O1 B2 Na3 55.2(3) . . . . ?
Rb1 O1 B2 O1 -124.8(3) . . . 18_655 ?
Rb1 O1 B2 O3 -2.4(7) . . . 18_655 ?
Rb1 O1 B2 O3 114.8(6) . . . . ?
Rb1 O1 B2 Rb2 -124.8(3) . . . 9_565 ?
Rb1 O1 B2 Rb1 178.7(4) . . . 14_654 ?
Rb1 O1 B1 O2 -115.0(8) . . . . ?
Rb1 O1 B1 O4 65.7(10) . . . . ?
Rb1 O1 B1 Rb2 124.2(4) . . . 9_565 ?
Rb1 O1 B1 Rb2 -5.8(6) . . . 8 ?
Rb1 O1 B1 Sr1 104.1(10) . . . . ?
Rb1 O2 B1 O1 95.5(9) 15_554 . . . ?
Rb1 O2 B1 O4 -85.3(10) 15_554 . . . ?
Rb1 O2 B1 Rb2 -25.2(6) 15_554 . . 8 ?
Rb1 O2 B1 Rb2 170.2(3) 15_554 . . 9_565 ?
Rb1 O2 B1 Rb1 41.4(8) 15_554 . . . ?
Rb1 O2 B1 Sr1 -105.8(4) 15_554 . . . ?
Rb1 O2 B3 O3 -129.6(8) 15_554 . . . ?
Rb1 O2 B3 O5 51.6(8) 15_554 . . . ?
Rb1 O2 B3 Rb2 79.60(14) 15_554 . . . ?
Rb1 O2 B3 Rb1 166.4(6) 15_554 . . 14_654 ?
Rb1 O3 B2 Na3 -118.7(3) 14_654 . . . ?
Rb1 O3 B2 O1 122.2(6) 14_654 . . . ?
Rb1 O3 B2 O1 2.3(7) 14_654 . . 18_655 ?
Rb1 O3 B2 O3 -118.7(3) 14_654 . . 18_655 ?
Rb1 O3 B2 Rb2 61.3(3) 14_654 . . 9_565 ?
Rb1 O3 B2 Rb1 -178.7(4) 14_654 . . . ?
Rb1 O3 B3 O2 -110.4(8) 14_654 . . . ?
Rb1 O3 B3 O5 68.4(9) 14_654 . . . ?
Rb1 O3 B3 Rb2 -5.7(14) 14_654 . . . ?
Rb1 O3 B3 Rb1 148.7(5) 14_654 . . 15_554 ?
Rb1 O5 B3 O2 -59.6(8) 15_554 . . . ?
Rb1 O5 B3 O3 121.6(8) 15_554 . . . ?
Rb1 O5 B3 Rb2 -92.7(3) 15_554 . . . ?
Rb1 O5 B3 Rb1 170.9(2) 15_554 . . 14_654 ?
Sr1 O4 B1 O1 142.4(8) . . . . ?
Sr1 O4 B1 O2 -36.7(13) . . . . ?
Sr1 O4 B1 Rb2 92.4(6) . . . 9_565 ?
Sr1 O4 B1 Rb2 -114.0(6) . . . 8 ?
Sr1 O4 B1 Rb1 -175.7(4) . . . . ?
Sc2 O4 B1 O1 -10.9(16) 7_455 . . . ?
Sc2 O4 B1 O2 169.9(7) 7_455 . . . ?
Sc2 O4 B1 Rb2 -61.0(9) 7_455 . . 9_565 ?
Sc2 O4 B1 Rb2 92.6(9) 7_455 . . 8 ?
Sc2 O4 B1 Rb1 30.9(10) 7_455 . . . ?
Sc2 O4 B1 Sr1 -153.4(14) 7_455 . . . ?
Sc2 O5 B3 O2 169.4(6) . . . . ?
Sc2 O5 B3 O3 -9.4(16) . . . . ?
Sc2 O5 B3 Rb2 136.3(11) . . . . ?
Sc2 O5 B3 Rb1 39.9(10) . . . 14_654 ?
Sc2 O5 B3 Rb1 -131.0(10) . . . 15_554 ?
